data_2213850
loop_
_publ_author_name
'Hu, Yi-Min'
'Cheng, Dong'
'Wu, Feng-Hua'
'Ren, Dong'
'Ou-Yang Ying'

_publ_section_title
;
 <i>N</i>-Benzyl-3-(4-chlorophenyl)-3-phenylacrylamide
;
_journal_coeditor_code IM2014
_journal_issue 6
_journal_name_full 'Acta Crystallographica Section E'
_journal_page_first o3038
_journal_page_last o3038
_journal_paper_doi 10.1107/S1600536807023641
_journal_volume 63
_journal_year 2007
_chemical_formula_iupac 'C22 H18 Cl N O'
_chemical_formula_moiety 'C22 H18 Cl N O'
_chemical_formula_sum 'C22 H18 Cl N O'
_chemical_formula_weight 347.82
_chemical_name_systematic
;
N-benzyl-3-(4-chlorophenyl)-3-phenylacrylamide
;
_space_group_IT_number 9
_symmetry_cell_setting monoclinic
_symmetry_space_group_name_Hall 'C -2yc'
_symmetry_space_group_name_H-M 'C 1 c 1'
_atom_sites_solution_hydrogens geom
_atom_sites_solution_primary direct
_atom_sites_solution_secondary difmap
_audit_creation_method SHELXL-97
_cell_angle_alpha 90.00
_cell_angle_beta 107.02(3)
_cell_angle_gamma 90.00
_cell_formula_units_Z 4
_cell_length_a 10.352(2)
_cell_length_b 19.028(4)
_cell_length_c 9.621(2)
_cell_measurement_reflns_used 764
_cell_measurement_temperature 291(2)
_cell_measurement_theta_max 25.47
_cell_measurement_theta_min 2.11
_cell_volume 1812.1(7)
_computing_cell_refinement 'SAINT (Bruker, 2000)'
_computing_data_collection 'SMART (Bruker, 2000)'
_computing_data_reduction SAINT
_computing_molecular_graphics 'SHELXTL and Mercury (Bruno <i>et al.</i>,  2002)'
_computing_publication_material SHELXTL
_computing_structure_refinement SHELXTL
_computing_structure_solution 'SHELXTL (Bruker, 2000)'
_diffrn_ambient_temperature 291(2)
_diffrn_measured_fraction_theta_full 1.000
_diffrn_measured_fraction_theta_max 1.000
_diffrn_measurement_device_type 'Bruker SMART APEX CCD'
_diffrn_measurement_method '\f and \w scans'
_diffrn_radiation_monochromator graphite
_diffrn_radiation_source 'sealed tube'
_diffrn_radiation_type MoK\a
_diffrn_radiation_wavelength 0.71073
_diffrn_reflns_av_R_equivalents 0.0310
_diffrn_reflns_av_sigmaI/netI 0.0689
_diffrn_reflns_limit_h_max 12
_diffrn_reflns_limit_h_min -12
_diffrn_reflns_limit_k_max 23
_diffrn_reflns_limit_k_min 0
_diffrn_reflns_limit_l_max 11
_diffrn_reflns_limit_l_min -11
_diffrn_reflns_number 5453
_diffrn_reflns_theta_full 26.00
_diffrn_reflns_theta_max 26.00
_diffrn_reflns_theta_min 2.14
_exptl_absorpt_coefficient_mu 0.219
_exptl_absorpt_correction_T_max 0.98
_exptl_absorpt_correction_T_min 0.95
_exptl_absorpt_correction_type multi-scan
_exptl_absorpt_process_details '(SADABS; Bruker, 2000)'
_exptl_crystal_colour orange
_exptl_crystal_density_diffrn 1.275
_exptl_crystal_density_method 'not measured'
_exptl_crystal_description block
_exptl_crystal_F_000 728
_exptl_crystal_size_max 0.30
_exptl_crystal_size_mid 0.20
_exptl_crystal_size_min 0.10
_refine_diff_density_max 0.184
_refine_diff_density_min -0.172
_refine_ls_abs_structure_details 'Flack (1983), 1047 Friedel pairs'
_refine_ls_abs_structure_Flack 0.08(9)
_refine_ls_extinction_method none
_refine_ls_goodness_of_fit_ref 1.010
_refine_ls_hydrogen_treatment constr
_refine_ls_matrix_type full
_refine_ls_number_parameters 226
_refine_ls_number_reflns 2834
_refine_ls_number_restraints 2
_refine_ls_restrained_S_all 1.010
_refine_ls_R_factor_all 0.0672
_refine_ls_R_factor_gt 0.0552
_refine_ls_shift/su_max 0.000
_refine_ls_shift/su_mean 0.000
_refine_ls_structure_factor_coef Fsqd
_refine_ls_weighting_details 'calc w=1/[\s^2^(Fo^2^)+(0.04P)^2^+0.88P] where P=(Fo^2^+2Fc^2^)/3'
_refine_ls_weighting_scheme calc
_refine_ls_wR_factor_gt 0.1011
_refine_ls_wR_factor_ref 0.1034
_reflns_number_gt 2248
_reflns_number_total 2834
_reflns_threshold_expression >2sigma(I)
_cod_data_source_file im2014.cif
_cod_data_source_block I
_cod_original_sg_symbol_Hall 'C -2yc '
_cod_original_sg_symbol_H-M 'Cc   '
_cod_database_code 2213850
_cod_database_fobs_code 2213850

loop_
_symmetry_equiv_pos_as_xyz
'x, y, z'
'x, -y, z+1/2'
'x+1/2, y+1/2, z'
'x+1/2, -y+1/2, z+1/2'

loop_
_atom_site_type_symbol
_atom_site_label
_atom_site_fract_x
_atom_site_fract_y
_atom_site_fract_z
_atom_site_U_iso_or_equiv
_atom_site_adp_type
_atom_site_calc_flag
_atom_site_refinement_flags
_atom_site_occupancy
C C1 0.3256(5) 0.5940(2) 0.0255(5) 0.0568(12) Uani d . 1
H H1A 0.3668 0.6042 -0.0460 0.068 Uiso calc R 1
C C2 0.1873(4) 0.5902(2) -0.0124(4) 0.0484(10) Uani d . 1
H H2A 0.1361 0.5969 -0.1085 0.058 Uiso calc R 1
C C3 0.1236(4) 0.5761(2) 0.0948(5) 0.0528(11) Uani d . 1
H H3A 0.0298 0.5756 0.0703 0.063 Uiso calc R 1
C C4 0.2007(5) 0.5627(2) 0.2394(5) 0.0572(12) Uani d . 1
H H4A 0.1593 0.5518 0.3103 0.069 Uiso calc R 1
C C5 0.3410(5) 0.5664(2) 0.2727(5) 0.0568(11) Uani d . 1
H H5A 0.3933 0.5575 0.3675 0.068 Uiso calc R 1
C C6 0.4059(4) 0.5832(2) 0.1667(5) 0.0488(10) Uani d . 1
C C7 0.5526(4) 0.58951(18) 0.2037(4) 0.0398(9) Uani d . 1
H H7A 0.5769 0.5978 0.1151 0.048 Uiso calc R 1
H H7B 0.5807 0.6303 0.2656 0.048 Uiso calc R 1
C C8 0.6674(4) 0.47547(18) 0.2064(4) 0.0364(8) Uani d . 1
C C9 0.7269(4) 0.41857(19) 0.3067(4) 0.0373(8) Uani d . 1
H H9A 0.7231 0.4228 0.4017 0.045 Uiso calc R 1
C C10 0.7888(4) 0.35857(17) 0.2730(4) 0.0383(8) Uani d . 1
C C11 0.8325(3) 0.35184(18) 0.1378(4) 0.0349(8) Uani d . 1
C C12 0.8087(4) 0.2920(2) 0.0575(4) 0.0435(9) Uani d . 1
H H12A 0.7712 0.2536 0.0913 0.052 Uiso calc R 1
C C13 0.8386(4) 0.2866(2) -0.0724(5) 0.0500(10) Uani d . 1
H H13A 0.8140 0.2464 -0.1289 0.060 Uiso calc R 1
C C14 0.9032(4) 0.3392(2) -0.1183(5) 0.0557(11) Uani d . 1
H H14A 0.9271 0.3344 -0.2038 0.067 Uiso calc R 1
C C15 0.9344(4) 0.4016(2) -0.0357(5) 0.0511(11) Uani d . 1
H H15A 0.9753 0.4390 -0.0688 0.061 Uiso calc R 1
C C16 0.9041(4) 0.4069(2) 0.0945(4) 0.0421(9) Uani d . 1
H H16A 0.9304 0.4463 0.1532 0.050 Uiso calc R 1
C C17 0.8120(3) 0.30118(18) 0.3733(4) 0.0334(8) Uani d . 1
C C18 0.7130(4) 0.28042(19) 0.4394(4) 0.0395(9) Uani d . 1
H H18A 0.6328 0.3057 0.4189 0.047 Uiso calc R 1
C C19 0.7300(4) 0.2261(2) 0.5300(5) 0.0490(10) Uani d . 1
H H19A 0.6642 0.2153 0.5750 0.059 Uiso calc R 1
C C20 0.8443(4) 0.1861(2) 0.5568(5) 0.0510(11) Uani d . 1
C C21 0.9479(4) 0.2056(2) 0.5044(4) 0.0457(9) Uani d . 1
H H21A 1.0303 0.1823 0.5350 0.055 Uiso calc R 1
C C22 0.9301(4) 0.25964(19) 0.4066(4) 0.0405(9) Uani d . 1
H H22A 0.9965 0.2691 0.3617 0.049 Uiso calc R 1
Cl Cl1 0.86209(10) 0.11174(5) 0.66618(11) 0.0527(3) Uani d . 1
N N1 0.6263(3) 0.52965(15) 0.2760(3) 0.0379(7) Uani d . 1
H H1B 0.6458 0.5278 0.3692 0.045 Uiso calc R 1
O O1 0.6475(3) 0.47862(16) 0.0779(3) 0.0537(7) Uani d . 1

loop_
_atom_site_aniso_label
_atom_site_aniso_U_11
_atom_site_aniso_U_22
_atom_site_aniso_U_33
_atom_site_aniso_U_12
_atom_site_aniso_U_13
_atom_site_aniso_U_23
C1 0.060(3) 0.059(3) 0.062(3) 0.023(2) 0.033(2) 0.007(2)
C2 0.054(2) 0.041(2) 0.037(2) 0.0041(19) -0.0071(18) -0.0141(17)
C3 0.039(2) 0.033(2) 0.084(3) 0.0071(17) 0.013(2) 0.002(2)
C4 0.062(3) 0.058(3) 0.064(3) 0.014(2) 0.038(3) 0.005(2)
C5 0.062(3) 0.049(2) 0.058(3) 0.015(2) 0.015(2) -0.002(2)
C6 0.056(3) 0.0328(19) 0.057(2) 0.0176(17) 0.016(2) -0.0114(18)
C7 0.054(2) 0.0301(19) 0.047(2) 0.0100(16) 0.031(2) 0.0087(16)
C8 0.044(2) 0.0316(18) 0.040(2) -0.0041(15) 0.0222(17) -0.0092(15)
C9 0.042(2) 0.0351(19) 0.044(2) 0.0004(15) 0.0269(18) -0.0052(15)
C10 0.050(2) 0.0256(17) 0.041(2) 0.0134(16) 0.0155(18) -0.0053(15)
C11 0.0226(16) 0.040(2) 0.042(2) 0.0092(14) 0.0086(14) 0.0067(16)
C12 0.043(2) 0.047(2) 0.044(2) 0.0024(18) 0.0182(18) -0.0057(18)
C13 0.058(3) 0.042(2) 0.055(2) 0.0018(19) 0.025(2) -0.003(2)
C14 0.060(3) 0.049(3) 0.065(3) 0.019(2) 0.030(2) 0.014(2)
C15 0.060(3) 0.047(2) 0.059(3) 0.009(2) 0.036(2) 0.016(2)
C16 0.036(2) 0.039(2) 0.049(2) 0.0084(16) 0.0099(18) 0.0174(16)
C17 0.0355(19) 0.0403(19) 0.0222(15) -0.0009(15) 0.0050(14) -0.0101(14)
C18 0.043(2) 0.042(2) 0.040(2) 0.0030(17) 0.0224(18) -0.0056(16)
C19 0.044(2) 0.058(2) 0.057(3) -0.0171(19) 0.033(2) 0.001(2)
C20 0.051(2) 0.048(2) 0.063(3) -0.0120(19) 0.029(2) -0.007(2)
C21 0.045(2) 0.044(2) 0.050(2) 0.0092(18) 0.0172(19) -0.0010(19)
C22 0.039(2) 0.0301(19) 0.047(2) 0.0067(15) 0.0051(17) 0.0018(16)
Cl1 0.0585(6) 0.0502(5) 0.0533(6) 0.0194(5) 0.0228(5) -0.0061(5)
N1 0.0575(19) 0.0266(14) 0.0267(14) -0.0007(14) 0.0080(13) -0.0026(11)
O1 0.0596(17) 0.0705(19) 0.0311(14) 0.0153(16) 0.0135(13) 0.0131(14)

loop_
_atom_type_symbol
_atom_type_description
_atom_type_scat_dispersion_real
_atom_type_scat_dispersion_imag
_atom_type_scat_source
C C 0.0033 0.0016 'International Tables Vol C Tables 4.2.6.8 and 6.1.1.4'
H H 0.0000 0.0000 'International Tables Vol C Tables 4.2.6.8 and 6.1.1.4'
N N 0.0061 0.0033 'International Tables Vol C Tables 4.2.6.8 and 6.1.1.4'
O O 0.0106 0.0060 'International Tables Vol C Tables 4.2.6.8 and 6.1.1.4'
Cl Cl 0.1484 0.1585 'International Tables Vol C Tables 4.2.6.8 and 6.1.1.4'

loop_
_geom_angle_atom_site_label_1
_geom_angle_atom_site_label_2
_geom_angle_atom_site_label_3
_geom_angle
C2 C1 C6 122.2(4)
C2 C1 H1A 118.9
C6 C1 H1A 118.9
C1 C2 C3 119.5(4)
C1 C2 H2A 120.2
C3 C2 H2A 120.2
C2 C3 C4 120.5(4)
C2 C3 H3A 119.7
C4 C3 H3A 119.7
C5 C4 C3 118.0(4)
C5 C4 H4A 121.0
C3 C4 H4A 121.0
C4 C5 C6 121.9(5)
C4 C5 H5A 119.0
C6 C5 H5A 119.0
C1 C6 C5 117.8(4)
C1 C6 C7 120.6(4)
C5 C6 C7 121.6(4)
N1 C7 C6 114.9(3)
N1 C7 H7A 108.5
C6 C7 H7A 108.5
N1 C7 H7B 108.5
C6 C7 H7B 108.5
H7A C7 H7B 107.5
O1 C8 N1 119.1(4)
O1 C8 C9 129.2(3)
N1 C8 C9 111.6(3)
C10 C9 C8 126.0(3)
C10 C9 H9A 117.0
C8 C9 H9A 117.0
C9 C10 C17 117.8(3)
C9 C10 C11 123.1(3)
C17 C10 C11 119.0(3)
C12 C11 C16 118.5(4)
C12 C11 C10 120.9(3)
C16 C11 C10 120.5(3)
C11 C12 C13 121.9(4)
C11 C12 H12A 119.1
C13 C12 H12A 119.1
C14 C13 C12 120.4(4)
C14 C13 H13A 119.8
C12 C13 H13A 119.8
C13 C14 C15 119.6(4)
C13 C14 H14A 120.2
C15 C14 H14A 120.2
C16 C15 C14 119.8(4)
C16 C15 H15A 120.1
C14 C15 H15A 120.1
C15 C16 C11 119.4(4)
C15 C16 H16A 120.3
C11 C16 H16A 120.3
C22 C17 C18 115.9(3)
C22 C17 C10 122.9(3)
C18 C17 C10 121.1(3)
C19 C18 C17 122.6(3)
C19 C18 H18A 118.7
C17 C18 H18A 118.7
C18 C19 C20 119.8(3)
C18 C19 H19A 120.1
C20 C19 H19A 120.1
C21 C20 C19 120.7(4)
C21 C20 Cl1 119.3(3)
C19 C20 Cl1 120.0(3)
C20 C21 C22 119.8(4)
C20 C21 H21A 120.1
C22 C21 H21A 120.1
C21 C22 C17 120.6(4)
C21 C22 H22A 119.7
C17 C22 H22A 119.7
C8 N1 C7 124.1(3)
C8 N1 H1B 117.9
C7 N1 H1B 117.9

loop_
_geom_bond_atom_site_label_1
_geom_bond_atom_site_label_2
_geom_bond_distance
C1 C2 1.372(6)
C1 C6 1.385(6)
C1 H1A 0.9300
C2 C3 1.403(6)
C2 H2A 0.9300
C3 C4 1.409(7)
C3 H3A 0.9300
C4 C5 1.394(6)
C4 H4A 0.9300
C5 C6 1.412(6)
C5 H5A 0.9300
C6 C7 1.460(6)
C7 N1 1.432(4)
C7 H7A 0.9700
C7 H7B 0.9700
C8 O1 1.194(4)
C8 N1 1.364(4)
C8 C9 1.461(5)
C9 C10 1.393(5)
C9 H9A 0.9300
C10 C17 1.431(5)
C10 C11 1.502(5)
C11 C12 1.357(5)
C11 C16 1.415(5)
C12 C13 1.376(5)
C12 H12A 0.9300
C13 C14 1.348(6)
C13 H13A 0.9300
C14 C15 1.412(6)
C14 H14A 0.9300
C15 C16 1.382(5)
C15 H15A 0.9300
C16 H16A 0.9300
C17 C22 1.412(5)
C17 C18 1.412(5)
C18 C19 1.331(5)
C18 H18A 0.9300
C19 C20 1.366(6)
C19 H19A 0.9300
C20 C21 1.363(5)
C20 Cl1 1.740(4)
C21 C22 1.369(5)
C21 H21A 0.9300
C22 H22A 0.9300
N1 H1B 0.8600

loop_
_geom_hbond_atom_site_label_D
_geom_hbond_atom_site_label_H
_geom_hbond_atom_site_label_A
_geom_hbond_site_symmetry_A
_geom_hbond_distance_DH
_geom_hbond_distance_HA
_geom_hbond_distance_DA
_geom_hbond_angle_DHA
N1 H1B O1 2_565 0.86 2.01 2.852(4) 167.5

loop_
_cod_related_entry_id
_cod_related_entry_database
_cod_related_entry_code
1 ChemSpider 30655248
